data_4343201
loop_
_publ_author_name
'Swords, Wesley B.'
'Li, Guocan'
'Meyer, Gerald J.'

_publ_section_title
;
 Iodide Ion Pairing with Highly Charged Ruthenium Polypyridyl Cations in
 CH3CN.
;
_journal_issue 9
_journal_name_full 'Inorganic chemistry'
_journal_page_first 4512
_journal_page_last 4519
_journal_paper_doi 10.1021/acs.inorgchem.5b00344
_journal_volume 54
_journal_year 2015
_chemical_formula_moiety 'C54 H84 N12 Ru, 4(F12 P2), 2(C2 H3 N)'
_chemical_formula_sum 'C58 H90 F48 N14 P8 Ru'
_chemical_formula_weight 2244.26
_space_group_crystal_system monoclinic
_space_group_IT_number 15
_space_group_name_Hall '-C 2yc'
_space_group_name_H-M_alt 'C 1 2/c 1'
_symmetry_space_group_name_Hall '-C 2yc'
_symmetry_space_group_name_H-M 'C 1 2/c 1'
_atom_sites_solution_hydrogens geom
_atom_sites_solution_primary iterative
_audit_creation_date 2014-12-11
_audit_creation_method
;
Olex2 1.2
(compiled 2014.11.28 svn.r3106 for OlexSys, GUI svn.r4959)
;
_cell_angle_alpha 90
_cell_angle_beta 92.048(3)
_cell_angle_gamma 90
_cell_formula_units_Z 4
_cell_length_a 14.3741(7)
_cell_length_b 30.0594(13)
_cell_length_c 21.7725(9)
_cell_measurement_reflns_used 9837
_cell_measurement_temperature 100
_cell_measurement_theta_max 69.93
_cell_measurement_theta_min 2.94
_cell_volume 9401.4(7)
_computing_cell_refinement 'SAINT v8.34A (Bruker, 2013)'
_computing_data_reduction 'SAINT v8.34A (Bruker, 2013)'
_computing_molecular_graphics 'Olex2 (Dolomanov et al., 2009)'
_computing_publication_material 'Olex2 (Dolomanov et al., 2009)'
_computing_structure_refinement 'XL (Sheldrick, 2008)'
_computing_structure_solution 'olex2.solve (Bourhis et al., 2015)'
_diffrn_ambient_temperature 100
_diffrn_detector_area_resol_mean 8
_diffrn_measured_fraction_theta_full 0.981
_diffrn_measured_fraction_theta_max 0.977
_diffrn_measurement_device_type 'Bruker SMART APEX CCD area detector'
_diffrn_measurement_method '\w and \f scans'
_diffrn_radiation_monochromator graphite
_diffrn_radiation_type CuK\a
_diffrn_radiation_wavelength 1.54178
_diffrn_reflns_av_R_equivalents 0.0679
_diffrn_reflns_av_unetI/netI 0.0364
_diffrn_reflns_laue_measured_fraction_full 0.981
_diffrn_reflns_laue_measured_fraction_max 0.977
_diffrn_reflns_limit_h_max 17
_diffrn_reflns_limit_h_min -16
_diffrn_reflns_limit_k_max 31
_diffrn_reflns_limit_k_min -36
_diffrn_reflns_limit_l_max 26
_diffrn_reflns_limit_l_min -26
_diffrn_reflns_number 75561
_diffrn_reflns_point_group_measured_fraction_full 0.981
_diffrn_reflns_point_group_measured_fraction_max 0.977
_diffrn_reflns_theta_full 67.679
_diffrn_reflns_theta_max 70.189
_diffrn_reflns_theta_min 2.940
_diffrn_source 'sealed tube'
_diffrn_standards_number 0
_exptl_absorpt_coefficient_mu 3.920
_exptl_absorpt_correction_T_max 0.8386
_exptl_absorpt_correction_T_min 0.5286
_exptl_absorpt_correction_type numerical
_exptl_absorpt_process_details
;
SADABS-2014/4 (Bruker,2014/4) was used for absorption correction.
wR2(int) was 0.0736 before and 0.0612 after correction.
The Ratio of minimum to maximum transmission is 0.6303.
The \l/2 correction factor is 0.00150.
;
_exptl_crystal_colour 'clear orange'
_exptl_crystal_colour_lustre clear
_exptl_crystal_colour_primary orange
_exptl_crystal_density_diffrn 1.586
_exptl_crystal_description plate
_exptl_crystal_F_000 4528
_exptl_crystal_size_max 0.354
_exptl_crystal_size_mid 0.12
_exptl_crystal_size_min 0.057
_refine_diff_density_max 0.880
_refine_diff_density_min -0.482
_refine_diff_density_rms 0.077
_refine_ls_extinction_method none
_refine_ls_goodness_of_fit_ref 1.046
_refine_ls_hydrogen_treatment constr
_refine_ls_matrix_type full
_refine_ls_number_parameters 621
_refine_ls_number_reflns 8764
_refine_ls_number_restraints 12
_refine_ls_restrained_S_all 1.045
_refine_ls_R_factor_all 0.0691
_refine_ls_R_factor_gt 0.0517
_refine_ls_shift/su_max 0.000
_refine_ls_shift/su_mean 0.000
_refine_ls_structure_factor_coef Fsqd
_refine_ls_weighting_details 'w=1/[\s^2^(Fo^2^)+(0.0721P)^2^+23.8082P] where P=(Fo^2^+2Fc^2^)/3'
_refine_ls_weighting_scheme calc
_refine_ls_wR_factor_gt 0.1342
_refine_ls_wR_factor_ref 0.1423
_reflns_Friedel_coverage 0.000
_reflns_number_gt 6826
_reflns_number_total 8764
_reflns_threshold_expression 'I > 2\s(I)'
_cod_data_source_file ic5b00344_si_002.cif
_cod_data_source_block x1411006
_cod_database_code 4343201
_shelx_space_group_comment
;
The symmetry employed for this shelxl refinement is uniquely defined
by the following loop, which should always be used as a source of
symmetry information in preference to the above space-group names.
They are only intended as comments.
;
_shelx_estimated_absorpt_t_max 0.807
_shelx_estimated_absorpt_t_min 0.337
_olex2_refinement_description
;
1. Fixed Uiso
 At 1.2 times of:
  All C(H) groups, All C(H,H) groups
 At 1.5 times of:
  All C(H,H,H) groups
2. Rigid bond restraints
 P62, F64, F65, F66, F67, F68, F69
 with sigma for 1-2 distances of 0.01 and sigma for 1-3 distances of 0.01
3. Others
 Sof(F67)=Sof(F68)=Sof(F69)=1-FVAR(1)
 Sof(F64)=Sof(F65)=Sof(F66)=FVAR(1)
4.a Secondary CH2 refined with riding coordinates:
 C5(H5A,H5B), C15(H15A,H15B), C27(H27A,H27B)
4.b Aromatic/amide H refined with riding coordinates:
 C2(H2), C3(H3), C10(H10), C13(H13), C20(H20), C21(H21), C25(H25), C32(H32),
 C33(H33)
4.c Idealised Me refined as rotating group:
 C7(H7A,H7B,H7C), C8(H8A,H8B,H8C), C9(H9A,H9B,H9C), C17(H17A,H17B,H17C),
 C18(H18A,H18B,H18C), C19(H19A,H19B,H19C), C29(H29A,H29B,H29C), C30(H30A,H30B,
 H30C), C31(H31A,H31B,H31C), C34(H34A,H34B,H34C)
;
_shelx_shelxl_version_number 2014/7
_olex2_date_sample_data_collection 2014-11-24
_olex2_date_sample_submission 2014-11-19
_olex2_diffrn_ambient_temperature_device Kryoflex
_olex2_exptl_crystal_mounting_method 'The crystal was mounted on a MITIGEN holder paratone oil'
_olex2_submission_original_sample_id WS-2-Tris+TBAI
_olex2_submission_special_instructions 'No special instructions were received'

loop_
_space_group_symop_operation_xyz
'x, y, z'
'-x, y, -z+1/2'
'x+1/2, y+1/2, z'
'-x+1/2, y+1/2, -z+1/2'
'-x, -y, -z'
'x, -y, z-1/2'
'-x+1/2, -y+1/2, -z'
'x+1/2, -y+1/2, z-1/2'

loop_
_atom_site_label
_atom_site_type_symbol
_atom_site_fract_x
_atom_site_fract_y
_atom_site_fract_z
_atom_site_U_iso_or_equiv
_atom_site_adp_type
_atom_site_occupancy
_atom_site_site_symmetry_order
_atom_site_calc_flag
_atom_site_refinement_flags_posn
_atom_site_refinement_flags_adp
_atom_site_refinement_flags_occupancy
_atom_site_disorder_assembly
_atom_site_disorder_group
Ru1 Ru 0.5000 0.30738(2) 0.2500 0.02925(12) Uani 1 2 d S T P . .
N1 N 0.4101(2) 0.25807(9) 0.27686(13) 0.0329(7) Uani 1 1 d . . . . .
N6 N 0.3113(3) 0.10242(11) 0.33479(16) 0.0445(8) Uani 1 1 d . . . . .
N16 N 0.5426(2) 0.30570(13) 0.57764(14) 0.0438(8) Uani 1 1 d . . . . .
N22 N 0.5354(2) 0.30284(9) 0.34207(12) 0.0298(6) Uani 1 1 d . . . . .
N23 N 0.4140(2) 0.36036(10) 0.26938(12) 0.0302(6) Uani 1 1 d . . . . .
N28 N 0.2861(2) 0.49256(10) 0.38528(14) 0.0325(7) Uani 1 1 d . . . . .
C2 C 0.3472(3) 0.23615(13) 0.24100(17) 0.0410(10) Uani 1 1 d . . . . .
H2 H 0.3369 0.2457 0.1997 0.049 Uiso 1 1 calc R . . . .
C3 C 0.2974(3) 0.20074(13) 0.26153(18) 0.0428(10) Uani 1 1 d . . . . .
H3 H 0.2542 0.1861 0.2344 0.051 Uiso 1 1 calc R . . . .
C4 C 0.3095(3) 0.18597(12) 0.32171(17) 0.0354(8) Uani 1 1 d . . . . .
C5 C 0.2603(3) 0.14595(14) 0.34522(19) 0.0422(9) Uani 1 1 d . . . . .
H5A H 0.1977 0.1442 0.3248 0.051 Uiso 1 1 calc R . . . .
H5B H 0.2516 0.1497 0.3898 0.051 Uiso 1 1 calc R . . . .
C7 C 0.4077(3) 0.10313(15) 0.3629(2) 0.0518(11) Uani 1 1 d . . . . .
H7A H 0.4049 0.1103 0.4068 0.078 Uiso 1 1 calc GR . . . .
H7B H 0.4447 0.1257 0.3424 0.078 Uiso 1 1 calc GR . . . .
H7C H 0.4366 0.0739 0.3581 0.078 Uiso 1 1 calc GR . . . .
C8 C 0.2572(4) 0.06570(17) 0.3635(3) 0.0666(15) Uani 1 1 d . . . . .
H8A H 0.2502 0.0721 0.4072 0.100 Uiso 1 1 calc GR . . . .
H8B H 0.2905 0.0375 0.3590 0.100 Uiso 1 1 calc GR . . . .
H8C H 0.1956 0.0635 0.3430 0.100 Uiso 1 1 calc GR . . . .
C9 C 0.3181(4) 0.09281(15) 0.2672(2) 0.0526(11) Uani 1 1 d . . . . .
H9A H 0.3491 0.0641 0.2618 0.079 Uiso 1 1 calc GR . . . .
H9B H 0.3541 0.1164 0.2480 0.079 Uiso 1 1 calc GR . . . .
H9C H 0.2554 0.0917 0.2480 0.079 Uiso 1 1 calc GR . . . .
C10 C 0.3710(3) 0.21017(12) 0.35991(16) 0.0316(8) Uani 1 1 d . . . . .
H10 H 0.3795 0.2021 0.4019 0.038 Uiso 1 1 calc R . . . .
C11 C 0.4197(2) 0.24576(11) 0.33703(15) 0.0277(7) Uani 1 1 d . . . . .
C12 C 0.4874(2) 0.27188(11) 0.37395(15) 0.0276(7) Uani 1 1 d . . . . .
C13 C 0.5056(2) 0.26475(11) 0.43602(15) 0.0262(7) Uani 1 1 d . . . . .
H13 H 0.4710 0.2432 0.4576 0.031 Uiso 1 1 calc R . . . .
C14 C 0.5749(2) 0.28925(12) 0.46655(15) 0.0274(7) Uani 1 1 d . . . . .
C15 C 0.5997(3) 0.27971(12) 0.53325(15) 0.0311(8) Uani 1 1 d . . . . .
H15A H 0.5911 0.2475 0.5410 0.037 Uiso 1 1 calc R . . . .
H15B H 0.6664 0.2867 0.5413 0.037 Uiso 1 1 calc R . . . .
C17 C 0.5532(4) 0.35533(16) 0.5661(2) 0.0600(14) Uani 1 1 d . . . . .
H17A H 0.6194 0.3631 0.5665 0.090 Uiso 1 1 calc GR . . . .
H17B H 0.5224 0.3720 0.5983 0.090 Uiso 1 1 calc GR . . . .
H17C H 0.5244 0.3629 0.5259 0.090 Uiso 1 1 calc GR . . . .
C18 C 0.5819(4) 0.29566(16) 0.64120(17) 0.0536(12) Uani 1 1 d . . . . .
H18A H 0.5828 0.2634 0.6477 0.080 Uiso 1 1 calc GR . . . .
H18B H 0.5429 0.3097 0.6718 0.080 Uiso 1 1 calc GR . . . .
H18C H 0.6454 0.3074 0.6455 0.080 Uiso 1 1 calc GR . . . .
C19 C 0.4441(4) 0.2928(3) 0.5726(3) 0.110(3) Uani 1 1 d . . . . .
H19A H 0.4183 0.3012 0.5319 0.165 Uiso 1 1 calc GR . . . .
H19B H 0.4097 0.3081 0.6044 0.165 Uiso 1 1 calc GR . . . .
H19C H 0.4387 0.2606 0.5780 0.165 Uiso 1 1 calc GR . . . .
C20 C 0.6236(3) 0.32010(12) 0.43389(16) 0.0327(8) Uani 1 1 d . . . . .
H20 H 0.6718 0.3370 0.4536 0.039 Uiso 1 1 calc R . . . .
C21 C 0.6019(3) 0.32624(12) 0.37227(16) 0.0352(8) Uani 1 1 d . . . . .
H21 H 0.6354 0.3479 0.3503 0.042 Uiso 1 1 calc R . . . .
C24 C 0.4527(2) 0.40100(11) 0.26200(14) 0.0275(7) Uani 1 1 d . . . . .
C25 C 0.4067(3) 0.43966(12) 0.27706(15) 0.0299(8) Uani 1 1 d . . . . .
H25 H 0.4358 0.4677 0.2717 0.036 Uiso 1 1 calc R . . . .
C26 C 0.3180(3) 0.43747(12) 0.29996(15) 0.0303(8) Uani 1 1 d . . . . .
C27 C 0.2686(3) 0.47939(13) 0.31775(16) 0.0341(8) Uani 1 1 d . . . . .
H27A H 0.2009 0.4754 0.3099 0.041 Uiso 1 1 calc R . . . .
H27B H 0.2892 0.5040 0.2913 0.041 Uiso 1 1 calc R . . . .
C29 C 0.3871(3) 0.49984(16) 0.3998(2) 0.0489(11) Uani 1 1 d . . . . .
H29A H 0.4204 0.4715 0.3971 0.073 Uiso 1 1 calc GR . . . .
H29B H 0.3951 0.5118 0.4416 0.073 Uiso 1 1 calc GR . . . .
H29C H 0.4120 0.5210 0.3704 0.073 Uiso 1 1 calc GR . . . .
C30 C 0.2488(4) 0.45785(15) 0.4267(2) 0.0574(13) Uani 1 1 d . . . . .
H30A H 0.1828 0.4528 0.4161 0.086 Uiso 1 1 calc GR . . . .
H30B H 0.2556 0.4679 0.4694 0.086 Uiso 1 1 calc GR . . . .
H30C H 0.2835 0.4301 0.4217 0.086 Uiso 1 1 calc GR . . . .
C31 C 0.2340(3) 0.53512(14) 0.3948(2) 0.0456(10) Uani 1 1 d . . . . .
H31A H 0.2572 0.5581 0.3672 0.068 Uiso 1 1 calc GR . . . .
H31B H 0.2434 0.5449 0.4375 0.068 Uiso 1 1 calc GR . . . .
H31C H 0.1675 0.5302 0.3858 0.068 Uiso 1 1 calc GR . . . .
C32 C 0.2776(3) 0.39556(13) 0.30456(17) 0.0386(9) Uani 1 1 d . . . . .
H32 H 0.2158 0.3927 0.3183 0.046 Uiso 1 1 calc R . . . .
C33 C 0.3270(3) 0.35852(12) 0.28930(16) 0.0356(8) Uani 1 1 d . . . . .
H33 H 0.2983 0.3302 0.2930 0.043 Uiso 1 1 calc R . . . .
P62 P 0.5000 0.58968(5) 0.2500 0.0421(4) Uani 1 2 d S TU P . .
F64 F 0.5529(4) 0.6347(2) 0.2660(3) 0.069(3) Uani 0.509(11) 1 d . U . A 1
F65 F 0.5874(5) 0.5690(4) 0.2273(5) 0.114(6) Uani 0.509(11) 1 d . U . A 1
F66 F 0.5296(6) 0.5767(4) 0.3216(3) 0.086(3) Uani 0.509(11) 1 d . U . A 1
F67 F 0.5396(4) 0.6075(3) 0.3094(3) 0.065(3) Uani 0.491(11) 1 d . U . A 2
F68 F 0.5916(4) 0.6114(3) 0.2181(3) 0.083(4) Uani 0.491(11) 1 d . U . A 2
F69 F 0.5552(7) 0.5453(2) 0.2575(5) 0.090(3) Uani 0.491(11) 1 d . U . A 2
P58 P 0.0000 0.47909(6) 0.2500 0.0682(6) Uani 1 2 d S T P . .
F59 F 0.0420(2) 0.51702(11) 0.29497(18) 0.0804(10) Uani 1 1 d . . . . .
F60 F 0.09422(19) 0.47990(11) 0.21428(18) 0.0830(10) Uani 1 1 d . . . . .
F61 F 0.0419(2) 0.44206(11) 0.2951(2) 0.0944(13) Uani 1 1 d . . . . .
P37 P 0.85501(7) 0.34473(3) 0.59135(5) 0.0408(3) Uani 1 1 d . . . . .
F38 F 0.78964(19) 0.35714(10) 0.53491(12) 0.0606(7) Uani 1 1 d . . . . .
F39 F 0.89695(18) 0.39383(8) 0.59293(14) 0.0582(7) Uani 1 1 d . . . . .
F40 F 0.93639(19) 0.32945(9) 0.54990(15) 0.0676(8) Uani 1 1 d . . . . .
F41 F 0.92046(18) 0.33223(10) 0.65129(14) 0.0653(8) Uani 1 1 d . . . . .
F42 F 0.81326(18) 0.29560(8) 0.59425(13) 0.0547(7) Uani 1 1 d . . . . .
F43 F 0.77562(18) 0.36051(9) 0.63721(12) 0.0538(6) Uani 1 1 d . . . . .
P44 P 0.20200(9) 0.32980(4) 0.45762(5) 0.0510(3) Uani 1 1 d . . . . .
F45 F 0.15035(19) 0.35696(11) 0.40380(13) 0.0698(9) Uani 1 1 d . . . . .
F46 F 0.2163(3) 0.28858(11) 0.41466(15) 0.0813(10) Uani 1 1 d . . . . .
F47 F 0.2509(3) 0.30404(11) 0.51350(14) 0.0846(11) Uani 1 1 d . . . . .
F48 F 0.1902(3) 0.37239(11) 0.50108(15) 0.0890(11) Uani 1 1 d . . . . .
F49 F 0.1053(2) 0.31063(11) 0.47825(16) 0.0826(10) Uani 1 1 d . . . . .
F50 F 0.3003(2) 0.34911(11) 0.43756(15) 0.0731(9) Uani 1 1 d . . . . .
P51 P 0.65134(7) 0.45395(3) 0.41184(4) 0.0351(2) Uani 1 1 d . . . . .
F52 F 0.5922(2) 0.49358(10) 0.43862(17) 0.0842(11) Uani 1 1 d . . . . .
F53 F 0.6564(3) 0.47956(10) 0.34938(13) 0.1076(16) Uani 1 1 d . . . . .
F54 F 0.71029(18) 0.41466(9) 0.38531(15) 0.0672(8) Uani 1 1 d . . . . .
F55 F 0.6461(2) 0.42814(10) 0.47469(12) 0.0739(9) Uani 1 1 d . . . . .
F56 F 0.55875(18) 0.42918(9) 0.38695(14) 0.0615(8) Uani 1 1 d . . . . .
F57 F 0.74359(18) 0.47855(8) 0.43754(12) 0.0534(6) Uani 1 1 d . . . . .
N36 N 0.8605(5) 0.3189(2) 0.3726(4) 0.132(3) Uani 1 1 d . . . . .
C34 C 0.9255(5) 0.3943(3) 0.4209(3) 0.095(2) Uani 1 1 d . . . . .
H34A H 0.9320 0.4163 0.3882 0.143 Uiso 1 1 calc GR . . . .
H34B H 0.9862 0.3893 0.4417 0.143 Uiso 1 1 calc GR . . . .
H34C H 0.8814 0.4053 0.4507 0.143 Uiso 1 1 calc GR . . . .
C35 C 0.8919(5) 0.3536(3) 0.3952(3) 0.0848(19) Uani 1 1 d . . . . .

loop_
_atom_site_aniso_label
_atom_site_aniso_U_11
_atom_site_aniso_U_22
_atom_site_aniso_U_33
_atom_site_aniso_U_23
_atom_site_aniso_U_13
_atom_site_aniso_U_12
Ru1 0.0519(2) 0.0183(2) 0.01732(18) 0.000 -0.00180(16) 0.000
N1 0.0542(19) 0.0189(15) 0.0252(14) -0.0005(11) -0.0061(14) -0.0006(13)
N6 0.051(2) 0.0359(19) 0.0462(19) 0.0037(15) -0.0052(17) -0.0168(15)
N16 0.0429(19) 0.065(2) 0.0228(15) -0.0110(15) -0.0013(14) -0.0040(17)
N22 0.0496(18) 0.0205(15) 0.0192(13) 0.0011(11) -0.0008(13) -0.0052(12)
N23 0.0488(18) 0.0232(15) 0.0186(13) -0.0019(11) 0.0014(13) -0.0054(13)
N28 0.0370(16) 0.0275(16) 0.0331(16) -0.0020(13) 0.0040(14) 0.0052(12)
C2 0.067(3) 0.028(2) 0.0265(18) -0.0006(15) -0.0164(19) -0.0087(18)
C3 0.060(3) 0.032(2) 0.035(2) -0.0058(16) -0.0140(19) -0.0065(18)
C4 0.043(2) 0.028(2) 0.0348(19) -0.0030(15) -0.0030(17) -0.0049(15)
C5 0.044(2) 0.042(2) 0.041(2) -0.0022(18) -0.0016(18) -0.0143(18)
C7 0.054(3) 0.039(2) 0.061(3) 0.001(2) -0.013(2) -0.009(2)
C8 0.078(4) 0.047(3) 0.074(3) 0.016(3) -0.001(3) -0.032(3)
C9 0.069(3) 0.042(3) 0.047(2) -0.007(2) -0.007(2) -0.011(2)
C10 0.040(2) 0.0291(19) 0.0256(17) 0.0017(14) -0.0011(16) -0.0053(15)
C11 0.0372(19) 0.0232(18) 0.0225(15) -0.0025(13) -0.0012(14) 0.0010(14)
C12 0.0393(19) 0.0191(17) 0.0240(16) -0.0015(13) -0.0016(15) 0.0005(14)
C13 0.0346(18) 0.0201(17) 0.0239(16) -0.0016(13) 0.0028(14) 0.0006(13)
C14 0.0332(18) 0.0267(18) 0.0224(16) -0.0017(14) 0.0012(14) 0.0030(14)
C15 0.0382(19) 0.031(2) 0.0241(17) 0.0004(14) -0.0034(15) -0.0001(15)
C17 0.094(4) 0.054(3) 0.032(2) -0.009(2) 0.000(2) 0.032(3)
C18 0.077(3) 0.062(3) 0.0212(18) -0.0004(18) 0.000(2) -0.016(2)
C19 0.050(3) 0.221(9) 0.060(3) -0.069(5) 0.028(3) -0.042(4)
C20 0.043(2) 0.0285(19) 0.0260(17) -0.0047(14) -0.0013(16) -0.0064(15)
C21 0.055(2) 0.0251(19) 0.0251(17) -0.0037(14) 0.0028(17) -0.0095(16)
C24 0.040(2) 0.0257(18) 0.0165(14) -0.0017(13) 0.0010(14) -0.0002(14)
C25 0.044(2) 0.0244(18) 0.0213(15) 0.0004(13) -0.0019(15) -0.0019(15)
C26 0.0387(19) 0.0316(19) 0.0202(15) -0.0019(14) -0.0019(15) -0.0004(15)
C27 0.038(2) 0.033(2) 0.0310(18) 0.0001(15) -0.0007(16) 0.0018(15)
C29 0.040(2) 0.064(3) 0.042(2) -0.016(2) -0.0064(19) 0.009(2)
C30 0.095(4) 0.041(3) 0.038(2) -0.0009(19) 0.023(2) -0.007(2)
C31 0.047(2) 0.038(2) 0.051(2) -0.0119(19) -0.002(2) 0.0152(18)
C32 0.046(2) 0.037(2) 0.0336(19) -0.0038(16) 0.0069(17) -0.0062(17)
C33 0.054(2) 0.0239(19) 0.0290(18) -0.0034(15) 0.0076(17) -0.0110(16)
P62 0.0534(9) 0.0314(8) 0.0409(8) 0.000 -0.0070(7) 0.000
F64 0.063(4) 0.054(3) 0.088(6) 0.010(3) -0.023(4) -0.016(3)
F65 0.067(5) 0.161(13) 0.114(8) -0.102(9) -0.006(5) 0.037(6)
F66 0.103(6) 0.107(7) 0.047(3) 0.025(4) -0.021(3) -0.021(5)
F67 0.060(4) 0.084(7) 0.050(4) -0.035(5) -0.011(3) 0.022(4)
F68 0.052(4) 0.122(8) 0.075(5) 0.051(5) 0.002(3) 0.000(4)
F69 0.097(6) 0.027(3) 0.145(8) -0.009(4) -0.020(6) 0.017(3)
P58 0.0286(8) 0.0493(11) 0.1259(19) 0.000 -0.0102(10) 0.000
F59 0.0466(16) 0.0641(19) 0.130(3) -0.0075(19) -0.0095(18) -0.0065(14)
F60 0.0362(14) 0.077(2) 0.136(3) -0.013(2) -0.0038(17) 0.0019(14)
F61 0.0494(17) 0.062(2) 0.171(4) 0.028(2) -0.011(2) 0.0041(14)
P37 0.0369(5) 0.0330(6) 0.0524(6) -0.0011(4) 0.0012(5) 0.0070(4)
F38 0.0597(16) 0.0715(19) 0.0497(15) -0.0004(13) -0.0083(13) 0.0057(14)
F39 0.0484(14) 0.0406(14) 0.085(2) 0.0048(13) -0.0020(14) 0.0042(11)
F40 0.0550(16) 0.0514(17) 0.098(2) -0.0018(16) 0.0229(16) 0.0146(13)
F41 0.0494(15) 0.0612(18) 0.084(2) 0.0182(15) -0.0198(15) -0.0028(13)
F42 0.0464(14) 0.0383(14) 0.0788(18) -0.0017(12) -0.0074(13) -0.0006(11)
F43 0.0598(16) 0.0517(16) 0.0501(14) -0.0015(12) 0.0047(12) 0.0116(12)
P44 0.0665(8) 0.0501(7) 0.0364(6) 0.0112(5) 0.0037(5) -0.0040(6)
F45 0.0527(16) 0.103(2) 0.0540(16) 0.0380(16) -0.0001(13) -0.0112(15)
F46 0.095(2) 0.076(2) 0.074(2) -0.0199(17) 0.0211(18) -0.0089(18)
F47 0.116(3) 0.081(2) 0.0573(18) 0.0256(16) 0.0017(18) 0.028(2)
F48 0.140(3) 0.065(2) 0.0616(19) -0.0033(16) 0.001(2) 0.021(2)
F49 0.088(2) 0.077(2) 0.085(2) 0.0310(18) 0.0370(19) -0.0078(18)
F50 0.0583(17) 0.076(2) 0.084(2) 0.0202(17) -0.0099(16) -0.0080(15)
P51 0.0437(5) 0.0255(5) 0.0355(5) -0.0018(4) -0.0057(4) -0.0008(4)
F52 0.0663(19) 0.0622(19) 0.122(3) -0.0532(19) -0.0272(19) 0.0243(15)
F53 0.232(5) 0.0492(18) 0.0387(15) 0.0101(13) -0.039(2) -0.051(2)
F54 0.0466(14) 0.0489(16) 0.107(2) -0.0315(16) 0.0134(15) -0.0070(12)
F55 0.115(3) 0.0584(18) 0.0478(15) 0.0103(13) -0.0050(16) -0.0372(18)
F56 0.0447(14) 0.0512(16) 0.087(2) -0.0253(14) -0.0199(14) 0.0036(12)
F57 0.0542(15) 0.0412(14) 0.0642(16) -0.0057(12) -0.0061(13) -0.0135(11)
N36 0.127(6) 0.083(5) 0.193(8) 0.001(5) 0.086(6) 0.016(4)
C34 0.080(4) 0.105(6) 0.102(5) 0.005(4) 0.017(4) 0.015(4)
C35 0.081(4) 0.086(5) 0.088(5) 0.001(4) 0.023(4) 0.018(4)

loop_
_atom_type_symbol
_atom_type_description
_atom_type_scat_dispersion_real
_atom_type_scat_dispersion_imag
_atom_type_scat_source
C C 0.0181 0.0091 'International Tables Vol C Tables 4.2.6.8 and 6.1.1.4'
H H 0.0000 0.0000 'International Tables Vol C Tables 4.2.6.8 and 6.1.1.4'
F F 0.0727 0.0534 'International Tables Vol C Tables 4.2.6.8 and 6.1.1.4'
N N 0.0311 0.0180 'International Tables Vol C Tables 4.2.6.8 and 6.1.1.4'
P P 0.2955 0.4335 'International Tables Vol C Tables 4.2.6.8 and 6.1.1.4'
Ru Ru 0.0552 3.2960 'International Tables Vol C Tables 4.2.6.8 and 6.1.1.4'

loop_
_geom_angle_atom_site_label_1
_geom_angle_atom_site_label_2
_geom_angle_atom_site_label_3
_geom_angle
_geom_angle_site_symmetry_1
_geom_angle_site_symmetry_3
N1 Ru1 N1 88.25(17) . 2_655
N1 Ru1 N23 174.27(11) 2_655 .
N1 Ru1 N23 96.34(12) 2_655 2_655
N1 Ru1 N23 96.34(12) . .
N1 Ru1 N23 174.27(11) . 2_655
N22 Ru1 N1 95.34(12) 2_655 .
N22 Ru1 N1 95.34(12) . 2_655
N22 Ru1 N1 79.14(11) . .
N22 Ru1 N1 79.14(11) 2_655 2_655
N22 Ru1 N22 172.39(15) . 2_655
N22 Ru1 N23 96.97(11) . 2_655
N22 Ru1 N23 88.91(11) 2_655 2_655
N22 Ru1 N23 88.91(11) . .
N22 Ru1 N23 96.97(11) 2_655 .
N23 Ru1 N23 79.30(16) 2_655 .
C2 N1 Ru1 127.0(2) . .
C2 N1 C11 117.9(3) . .
C11 N1 Ru1 115.1(2) . .
C7 N6 C5 111.8(3) . .
C7 N6 C8 109.1(4) . .
C7 N6 C9 108.2(4) . .
C8 N6 C5 108.1(4) . .
C8 N6 C9 108.6(3) . .
C9 N6 C5 111.1(3) . .
C15 N16 C17 110.0(3) . .
C18 N16 C15 106.9(3) . .
C18 N16 C17 108.2(3) . .
C19 N16 C15 111.1(3) . .
C19 N16 C17 110.4(5) . .
C19 N16 C18 110.2(4) . .
C12 N22 Ru1 115.4(2) . .
C21 N22 Ru1 126.2(2) . .
C21 N22 C12 118.3(3) . .
C24 N23 Ru1 114.8(2) . .
C33 N23 Ru1 127.3(2) . .
C33 N23 C24 117.9(3) . .
C29 N28 C27 111.5(3) . .
C29 N28 C30 110.1(4) . .
C29 N28 C31 109.4(3) . .
C30 N28 C27 110.4(3) . .
C30 N28 C31 108.7(3) . .
C31 N28 C27 106.6(3) . .
N1 C2 H2 118.6 . .
N1 C2 C3 122.7(3) . .
C3 C2 H2 118.6 . .
C2 C3 H3 119.7 . .
C2 C3 C4 120.6(4) . .
C4 C3 H3 119.7 . .
C3 C4 C5 122.4(3) . .
C3 C4 C10 116.8(3) . .
C10 C4 C5 120.8(3) . .
N6 C5 H5A 108.8 . .
N6 C5 H5B 108.8 . .
C4 C5 N6 113.9(3) . .
C4 C5 H5A 108.8 . .
C4 C5 H5B 108.8 . .
H5A C5 H5B 107.7 . .
N6 C7 H7A 109.5 . .
N6 C7 H7B 109.5 . .
N6 C7 H7C 109.5 . .
H7A C7 H7B 109.5 . .
H7A C7 H7C 109.5 . .
H7B C7 H7C 109.5 . .
N6 C8 H8A 109.5 . .
N6 C8 H8B 109.5 . .
N6 C8 H8C 109.5 . .
H8A C8 H8B 109.5 . .
H8A C8 H8C 109.5 . .
H8B C8 H8C 109.5 . .
N6 C9 H9A 109.5 . .
N6 C9 H9B 109.5 . .
N6 C9 H9C 109.5 . .
H9A C9 H9B 109.5 . .
H9A C9 H9C 109.5 . .
H9B C9 H9C 109.5 . .
C4 C10 H10 119.8 . .
C11 C10 C4 120.5(3) . .
C11 C10 H10 119.8 . .
N1 C11 C10 121.5(3) . .
N1 C11 C12 115.0(3) . .
C10 C11 C12 123.5(3) . .
N22 C12 C11 115.1(3) . .
N22 C12 C13 121.4(3) . .
C13 C12 C11 123.4(3) . .
C12 C13 H13 120.2 . .
C12 C13 C14 119.5(3) . .
C14 C13 H13 120.2 . .
C13 C14 C15 120.0(3) . .
C20 C14 C13 118.7(3) . .
C20 C14 C15 121.2(3) . .
N16 C15 C14 113.7(3) . .
N16 C15 H15A 108.8 . .
N16 C15 H15B 108.8 . .
C14 C15 H15A 108.8 . .
C14 C15 H15B 108.8 . .
H15A C15 H15B 107.7 . .
N16 C17 H17A 109.5 . .
N16 C17 H17B 109.5 . .
N16 C17 H17C 109.5 . .
H17A C17 H17B 109.5 . .
H17A C17 H17C 109.5 . .
H17B C17 H17C 109.5 . .
N16 C18 H18A 109.5 . .
N16 C18 H18B 109.5 . .
N16 C18 H18C 109.5 . .
H18A C18 H18B 109.5 . .
H18A C18 H18C 109.5 . .
H18B C18 H18C 109.5 . .
N16 C19 H19A 109.5 . .
N16 C19 H19B 109.5 . .
N16 C19 H19C 109.5 . .
H19A C19 H19B 109.5 . .
H19A C19 H19C 109.5 . .
H19B C19 H19C 109.5 . .
C14 C20 H20 120.3 . .
C14 C20 C21 119.5(3) . .
C21 C20 H20 120.3 . .
N22 C21 C20 122.7(3) . .
N22 C21 H21 118.7 . .
C20 C21 H21 118.7 . .
N23 C24 C24 115.5(2) . 2_655
N23 C24 C25 121.9(3) . .
C25 C24 C24 122.6(2) . 2_655
C24 C25 H25 120.0 . .
C24 C25 C26 119.9(3) . .
C26 C25 H25 120.0 . .
C25 C26 C27 120.1(3) . .
C25 C26 C32 117.4(3) . .
C32 C26 C27 122.5(3) . .
N28 C27 H27A 108.8 . .
N28 C27 H27B 108.8 . .
C26 C27 N28 113.6(3) . .
C26 C27 H27A 108.8 . .
C26 C27 H27B 108.8 . .
H27A C27 H27B 107.7 . .
N28 C29 H29A 109.5 . .
N28 C29 H29B 109.5 . .
N28 C29 H29C 109.5 . .
H29A C29 H29B 109.5 . .
H29A C29 H29C 109.5 . .
H29B C29 H29C 109.5 . .
N28 C30 H30A 109.5 . .
N28 C30 H30B 109.5 . .
N28 C30 H30C 109.5 . .
H30A C30 H30B 109.5 . .
H30A C30 H30C 109.5 . .
H30B C30 H30C 109.5 . .
N28 C31 H31A 109.5 . .
N28 C31 H31B 109.5 . .
N28 C31 H31C 109.5 . .
H31A C31 H31B 109.5 . .
H31A C31 H31C 109.5 . .
H31B C31 H31C 109.5 . .
C26 C32 H32 120.1 . .
C33 C32 C26 119.8(4) . .
C33 C32 H32 120.1 . .
N23 C33 C32 122.9(3) . .
N23 C33 H33 118.5 . .
C32 C33 H33 118.5 . .
F64 P62 F64 62.8(5) . 2_655
F64 P62 F66 121.0(5) . 2_655
F64 P62 F66 83.6(5) 2_655 2_655
F64 P62 F66 121.0(5) 2_655 .
F64 P62 F66 83.6(5) . .
F65 P62 F64 91.4(5) . .
F65 P62 F64 133.0(7) . 2_655
F65 P62 F64 133.0(7) 2_655 .
F65 P62 F64 91.4(5) 2_655 2_655
F65 P62 F65 131.2(11) . 2_655
F65 P62 F66 91.3(5) . .
F65 P62 F66 77.4(4) . 2_655
F65 P62 F66 91.3(5) 2_655 2_655
F65 P62 F66 77.4(4) 2_655 .
F66 P62 F66 152.6(8) . 2_655
F67 P62 F67 138.1(7) . 2_655
F67 P62 F68 86.4(5) . .
F67 P62 F68 86.4(5) 2_655 2_655
F67 P62 F68 77.2(3) . 2_655
F67 P62 F68 77.2(3) 2_655 .
F67 P62 F69 92.2(4) . .
F67 P62 F69 125.0(6) 2_655 .
F67 P62 F69 125.0(6) . 2_655
F67 P62 F69 92.2(4) 2_655 2_655
F68 P62 F68 133.3(7) . 2_655
F69 P62 F68 135.0(6) 2_655 .
F69 P62 F68 88.4(5) 2_655 2_655
F69 P62 F68 135.0(6) . 2_655
F69 P62 F68 88.4(5) . .
F69 P62 F69 62.2(7) 2_655 .
P62 F64 F64 58.6(2) . 2_655
P62 F69 F69 58.9(3) . 2_655
F59 P58 F59 89.6(3) 2 .
F60 P58 F59 88.78(18) . .
F60 P58 F59 89.98(18) . 2
F60 P58 F59 89.98(18) 2 .
F60 P58 F59 88.78(18) 2 2
F60 P58 F60 178.3(3) . 2
F60 P58 F61 90.09(19) . .
F60 P58 F61 90.09(19) 2 2
F60 P58 F61 91.13(19) 2 .
F60 P58 F61 91.13(19) . 2
F61 P58 F59 179.3(2) 2 .
F61 P58 F59 89.71(19) 2 2
F61 P58 F59 89.71(19) . .
F61 P58 F59 179.3(2) . 2
F61 P58 F61 91.0(3) 2 .
F38 P37 F39 90.70(16) . .
F38 P37 F40 93.27(17) . .
F38 P37 F41 178.32(17) . .
F38 P37 F42 92.04(16) . .
F38 P37 F43 89.87(15) . .
F39 P37 F41 89.37(15) . .
F39 P37 F42 176.49(17) . .
F39 P37 F43 89.41(15) . .
F40 P37 F39 89.67(16) . .
F40 P37 F41 88.41(17) . .
F40 P37 F42 92.35(16) . .
F40 P37 F43 176.74(17) . .
F42 P37 F41 87.83(15) . .
F42 P37 F43 88.42(15) . .
F43 P37 F41 88.45(16) . .
F45 P44 F48 88.19(19) . .
F45 P44 F50 90.36(15) . .
F46 P44 F45 91.9(2) . .
F46 P44 F47 90.5(2) . .
F46 P44 F48 178.4(2) . .
F46 P44 F49 90.97(19) . .
F46 P44 F50 89.31(19) . .
F47 P44 F45 177.3(2) . .
F47 P44 F48 89.45(19) . .
F47 P44 F50 90.86(19) . .
F49 P44 F45 90.24(17) . .
F49 P44 F47 88.5(2) . .
F49 P44 F48 90.6(2) . .
F49 P44 F50 179.3(2) . .
F50 P44 F48 89.1(2) . .
F52 P51 F56 91.37(15) . .
F52 P51 F57 88.42(15) . .
F53 P51 F52 89.5(2) . .
F53 P51 F54 90.4(2) . .
F53 P51 F55 179.9(2) . .
F53 P51 F56 89.91(19) . .
F53 P51 F57 90.73(18) . .
F54 P51 F52 179.84(19) . .
F54 P51 F55 89.58(19) . .
F54 P51 F56 88.79(14) . .
F54 P51 F57 91.42(15) . .
F55 P51 F52 90.4(2) . .
F55 P51 F56 89.99(17) . .
F55 P51 F57 89.37(15) . .
F57 P51 F56 179.32(18) . .
H34A C34 H34B 109.5 . .
H34A C34 H34C 109.5 . .
H34B C34 H34C 109.5 . .
C35 C34 H34A 109.5 . .
C35 C34 H34B 109.5 . .
C35 C34 H34C 109.5 . .
N36 C35 C34 178.3(8) . .

loop_
_geom_bond_atom_site_label_1
_geom_bond_atom_site_label_2
_geom_bond_distance
_geom_bond_site_symmetry_2
Ru1 N1 2.065(3) 2_655
Ru1 N1 2.065(3) .
Ru1 N22 2.055(3) .
Ru1 N22 2.055(3) 2_655
Ru1 N23 2.069(3) 2_655
Ru1 N23 2.069(3) .
N1 C2 1.346(5) .
N1 C11 1.363(4) .
N6 C5 1.521(6) .
N6 C7 1.495(6) .
N6 C8 1.499(5) .
N6 C9 1.505(5) .
N16 C15 1.509(5) .
N16 C17 1.522(6) .
N16 C18 1.506(5) .
N16 C19 1.468(6) .
N22 C12 1.363(4) .
N22 C21 1.340(5) .
N23 C24 1.354(4) .
N23 C33 1.340(5) .
N28 C27 1.535(4) .
N28 C29 1.490(5) .
N28 C30 1.491(5) .
N28 C31 1.501(5) .
C2 H2 0.9500 .
C2 C3 1.366(6) .
C3 H3 0.9500 .
C3 C4 1.389(5) .
C4 C5 1.495(5) .
C4 C10 1.397(5) .
C5 H5A 0.9900 .
C5 H5B 0.9900 .
C7 H7A 0.9800 .
C7 H7B 0.9800 .
C7 H7C 0.9800 .
C8 H8A 0.9800 .
C8 H8B 0.9800 .
C8 H8C 0.9800 .
C9 H9A 0.9800 .
C9 H9B 0.9800 .
C9 H9C 0.9800 .
C10 H10 0.9500 .
C10 C11 1.381(5) .
C11 C12 1.467(5) .
C12 C13 1.384(4) .
C13 H13 0.9500 .
C13 C14 1.389(5) .
C14 C15 1.510(4) .
C14 C20 1.375(5) .
C15 H15A 0.9900 .
C15 H15B 0.9900 .
C17 H17A 0.9800 .
C17 H17B 0.9800 .
C17 H17C 0.9800 .
C18 H18A 0.9800 .
C18 H18B 0.9800 .
C18 H18C 0.9800 .
C19 H19A 0.9800 .
C19 H19B 0.9800 .
C19 H19C 0.9800 .
C20 H20 0.9500 .
C20 C21 1.379(5) .
C21 H21 0.9500 .
C24 C24 1.474(7) 2_655
C24 C25 1.383(5) .
C25 H25 0.9500 .
C25 C26 1.387(5) .
C26 C27 1.503(5) .
C26 C32 1.392(5) .
C27 H27A 0.9900 .
C27 H27B 0.9900 .
C29 H29A 0.9800 .
C29 H29B 0.9800 .
C29 H29C 0.9800 .
C30 H30A 0.9800 .
C30 H30B 0.9800 .
C30 H30C 0.9800 .
C31 H31A 0.9800 .
C31 H31B 0.9800 .
C31 H31C 0.9800 .
C32 H32 0.9500 .
C32 C33 1.368(6) .
C33 H33 0.9500 .
P62 F64 1.583(6) .
P62 F64 1.583(5) 2_655
P62 F65 1.501(7) .
P62 F65 1.501(7) 2_655
P62 F66 1.648(6) .
P62 F66 1.648(6) 2_655
P62 F67 1.493(5) .
P62 F67 1.493(5) 2_655
P62 F68 1.645(6) .
P62 F68 1.645(6) 2_655
P62 F69 1.557(7) 2_655
P62 F69 1.557(7) .
F64 F64 1.649(11) 2_655
F69 F69 1.608(19) 2_655
P58 F59 1.607(3) .
P58 F59 1.607(3) 2
P58 F60 1.586(3) .
P58 F60 1.586(3) 2
P58 F61 1.588(4) .
P58 F61 1.588(4) 2
P37 F38 1.565(3) .
P37 F39 1.594(3) .
P37 F40 1.571(3) .
P37 F41 1.625(3) .
P37 F42 1.596(3) .
P37 F43 1.614(3) .
P44 F45 1.590(3) .
P44 F46 1.570(3) .
P44 F47 1.585(3) .
P44 F48 1.605(3) .
P44 F49 1.585(3) .
P44 F50 1.603(3) .
P51 F52 1.586(3) .
P51 F53 1.567(3) .
P51 F54 1.575(3) .
P51 F55 1.577(3) .
P51 F56 1.602(3) .
P51 F57 1.602(2) .
N36 C35 1.232(10) .
C34 H34A 0.9800 .
C34 H34B 0.9800 .
C34 H34C 0.9800 .
C34 C35 1.423(10) .

loop_
_geom_torsion_atom_site_label_1
_geom_torsion_atom_site_label_2
_geom_torsion_atom_site_label_3
_geom_torsion_atom_site_label_4
_geom_torsion
_geom_torsion_site_symmetry_1
_geom_torsion_site_symmetry_4
Ru1 N1 C2 C3 172.9(3) . .
Ru1 N1 C11 C10 -173.3(3) . .
Ru1 N1 C11 C12 4.4(4) . .
Ru1 N22 C12 C11 1.7(4) . .
Ru1 N22 C12 C13 178.6(3) . .
Ru1 N22 C21 C20 -177.7(3) . .
Ru1 N23 C24 C24 3.4(4) . 2_655
Ru1 N23 C24 C25 -175.5(2) . .
Ru1 N23 C33 C32 175.8(3) . .
N1 C2 C3 C4 0.7(7) . .
N1 C11 C12 N22 -4.0(5) . .
N1 C11 C12 C13 179.1(3) . .
N22 C12 C13 C14 -0.6(5) . .
N23 C24 C25 C26 -0.6(5) . .
C2 N1 C11 C10 4.1(5) . .
C2 N1 C11 C12 -178.2(3) . .
C2 C3 C4 C5 -176.8(4) . .
C2 C3 C4 C10 2.8(6) . .
C3 C4 C5 N6 87.2(5) . .
C3 C4 C10 C11 -2.7(6) . .
C4 C10 C11 N1 -0.7(6) . .
C4 C10 C11 C12 -178.2(3) . .
C5 C4 C10 C11 176.8(4) . .
C7 N6 C5 C4 56.9(5) . .
C8 N6 C5 C4 176.9(4) . .
C9 N6 C5 C4 -64.1(4) . .
C10 C4 C5 N6 -92.3(4) . .
C10 C11 C12 N22 173.6(3) . .
C10 C11 C12 C13 -3.3(6) . .
C11 N1 C2 C3 -4.1(6) . .
C11 C12 C13 C14 176.1(3) . .
C12 N22 C21 C20 0.2(6) . .
C12 C13 C14 C15 -176.0(3) . .
C12 C13 C14 C20 0.0(5) . .
C13 C14 C15 N16 -88.7(4) . .
C13 C14 C20 C21 0.7(5) . .
C14 C20 C21 N22 -0.9(6) . .
C15 C14 C20 C21 176.7(3) . .
C17 N16 C15 C14 -57.6(4) . .
C18 N16 C15 C14 -174.8(3) . .
C19 N16 C15 C14 65.0(5) . .
C20 C14 C15 N16 95.3(4) . .
C21 N22 C12 C11 -176.5(3) . .
C21 N22 C12 C13 0.5(5) . .
C24 N23 C33 C32 -2.6(5) . .
C24 C24 C25 C26 -179.4(4) 2_655 .
C24 C25 C26 C27 178.6(3) . .
C24 C25 C26 C32 -2.4(5) . .
C25 C26 C27 N28 -90.7(4) . .
C25 C26 C32 C33 2.8(5) . .
C26 C32 C33 N23 -0.3(6) . .
C27 C26 C32 C33 -178.2(3) . .
C29 N28 C27 C26 59.4(4) . .
C30 N28 C27 C26 -63.2(4) . .
C31 N28 C27 C26 178.8(3) . .
C32 C26 C27 N28 90.3(4) . .
C33 N23 C24 C24 -178.0(3) . 2_655
C33 N23 C24 C25 3.0(5) . .
F65 P62 F64 F64 -63.7(7) 2_655 2_655
F65 P62 F64 F64 139.0(7) . 2_655
F66 P62 F64 F64 62.9(7) 2_655 2_655
F66 P62 F64 F64 -129.9(6) . 2_655
F67 P62 F69 F69 129.0(9) . 2_655
F67 P62 F69 F69 -71.5(9) 2_655 2_655
F68 P62 F69 F69 -144.6(8) . 2_655
F68 P62 F69 F69 55.0(10) 2_655 2_655

loop_
_smtbx_masks_void_nr
_smtbx_masks_void_average_x
_smtbx_masks_void_average_y
_smtbx_masks_void_average_z
_smtbx_masks_void_volume
_smtbx_masks_void_count_electrons
1 -0.088 0.083 0.009 21.9 0.0
2 0.088 0.083 0.491 21.9 0.0
3 0.000 0.294 0.250 127.6 25.5
4 0.000 0.500 0.500 96.9 17.3
5 0.000 0.500 1.000 96.9 17.3
6 0.000 0.706 0.750 127.6 25.5
7 0.088 0.917 -0.009 21.9 0.0
8 -0.088 0.917 0.509 21.9 0.0
9 0.500 0.206 0.750 127.6 25.5
10 0.500 0.794 0.250 127.6 25.5
11 0.412 0.417 0.509 21.9 0.0
12 0.412 0.583 0.009 21.9 0.0
13 0.500 0.000 0.500 96.9 17.3
14 0.500 0.000 0.000 96.9 17.3
15 0.588 0.417 -0.009 21.9 0.0
16 0.588 0.583 0.491 21.9 0.0
